data_2231318
loop_
_publ_author_name
'Siddegowda, M. S.'
'Butcher, Ray J.'
'Akkurt, Mehmet'
'Yathirajan, H. S.'
'Narayana, B.'

_publ_section_title
;
 1-(2-Hydroxyethyl)-4-[3-(2-trifluoromethyl-9<i>H</i>-thioxanthen-9-ylidene)propyl]piperazine-1,4-diium
 dichloride: the dihydrochloride salt of flupentixol
;
_journal_coeditor_code SU2290
_journal_issue 8
_journal_name_full 'Acta Crystallographica Section E'
_journal_page_first o2079
_journal_page_last o2080
_journal_paper_doi 10.1107/S1600536811028182
_journal_volume 67
_journal_year 2011
_chemical_formula_iupac 'C23 H27 F3 N2 O S 2+, 2Cl -'
_chemical_formula_moiety 'C23 H27 F3 N2 O S 2+, 2(Cl -)'
_chemical_formula_sum 'C23 H27 Cl2 F3 N2 O S'
_chemical_formula_weight 507.44
_chemical_name_systematic
;
1-(2-Hydroxyethyl)-4-[3-(2-trifluoromethyl-9<i>H</i>-thioxanthen-9-
ylidene)propyl]piperazine-1,4-diium dichloride
;
_space_group_IT_number 15
_symmetry_cell_setting monoclinic
_symmetry_space_group_name_Hall '-C 2yc'
_symmetry_space_group_name_H-M 'C 1 2/c 1'
_atom_sites_solution_hydrogens geom
_atom_sites_solution_primary direct
_atom_sites_solution_secondary difmap
_cell_angle_alpha 90
_cell_angle_beta 115.307(6)
_cell_angle_gamma 90
_cell_formula_units_Z 8
_cell_length_a 34.1750(17)
_cell_length_b 7.1613(3)
_cell_length_c 22.6351(11)
_cell_measurement_reflns_used 3191
_cell_measurement_temperature 295
_cell_measurement_theta_max 75.25
_cell_measurement_theta_min 5.18
_cell_volume 5008.0(5)
_computing_cell_refinement '<i>CrysAlis PRO</i> (Oxford Diffraction, 2007)'
_computing_data_collection '<i>CrysAlis PRO</i> (Oxford Diffraction, 2007)'
_computing_data_reduction '<i>CrysAlis RED</i> (Oxford Diffraction, 2007)'
_computing_molecular_graphics 'SHELXTL (Sheldrick, 2008)'
_computing_publication_material 'PLATON (Spek, 2009)'
_computing_structure_refinement 'SHELXL97 (Sheldrick, 2008)'
_computing_structure_solution 'SHELXS97 (Sheldrick, 2008)'
_diffrn_ambient_temperature 295(2)
_diffrn_detector_area_resol_mean 10.5081
_diffrn_measured_fraction_theta_full 0.998
_diffrn_measured_fraction_theta_max 0.972
_diffrn_measurement_device_type 'Oxford Diffraction Xcalibur Ruby Gemini'
_diffrn_measurement_method \w
_diffrn_radiation_monochromator graphite
_diffrn_radiation_source 'Enhance (Cu) X-ray Source'
_diffrn_radiation_type CuK\a
_diffrn_radiation_wavelength 1.54184
_diffrn_reflns_av_R_equivalents 0.0276
_diffrn_reflns_av_sigmaI/netI 0.0321
_diffrn_reflns_limit_h_max 41
_diffrn_reflns_limit_h_min -42
_diffrn_reflns_limit_k_max 8
_diffrn_reflns_limit_k_min -8
_diffrn_reflns_limit_l_max 17
_diffrn_reflns_limit_l_min -28
_diffrn_reflns_number 9840
_diffrn_reflns_reduction_process
;
;
_diffrn_reflns_theta_full 67.50
_diffrn_reflns_theta_max 75.43
_diffrn_reflns_theta_min 5.51
_exptl_absorpt_coefficient_mu 3.463
_exptl_absorpt_correction_T_max 1.000
_exptl_absorpt_correction_T_min 0.430
_exptl_absorpt_correction_type multi-scan
_exptl_absorpt_process_details '(CrysAlis PRO; Oxford Diffraction, 2007)'
_exptl_crystal_colour colourless
_exptl_crystal_density_diffrn 1.346
_exptl_crystal_density_method 'Not Measured'
_exptl_crystal_description prism
_exptl_crystal_F_000 2112
_exptl_crystal_size_max 0.430
_exptl_crystal_size_mid 0.340
_exptl_crystal_size_min 0.210
_refine_diff_density_max 1.023
_refine_diff_density_min -0.434
_refine_ls_extinction_method none
_refine_ls_goodness_of_fit_ref 1.049
_refine_ls_hydrogen_treatment constr
_refine_ls_matrix_type full
_refine_ls_number_parameters 289
_refine_ls_number_reflns 5032
_refine_ls_number_restraints 48
_refine_ls_restrained_S_all 1.105
_refine_ls_R_factor_all 0.0857
_refine_ls_R_factor_gt 0.0687
_refine_ls_shift/su_max 0.000
_refine_ls_shift/su_mean 0.000
_refine_ls_structure_factor_coef Fsqd
_refine_ls_weighting_details 'calc w=1/[\s^2^(Fo^2^)+(0.1341P)^2^+2.8648P] where P=(Fo^2^+2Fc^2^)/3'
_refine_ls_weighting_scheme calc
_refine_ls_wR_factor_gt 0.2071
_refine_ls_wR_factor_ref 0.2296
_reflns_number_gt 3792
_reflns_number_total 5032
_reflns_threshold_expression I>2\s(I)
_cod_data_source_file su2290.cif
_cod_data_source_block I
_cod_original_sg_symbol_H-M 'C 2/c'
_cod_database_code 2231318
_cod_database_fobs_code 2231318

loop_
_symmetry_equiv_pos_site_id
_symmetry_equiv_pos_as_xyz
1 x,y,z
2 -x,y,1/2-z
3 -x,-y,-z
4 x,-y,1/2+z
5 1/2+x,1/2+y,z
6 1/2-x,1/2+y,1/2-z
7 1/2-x,1/2-y,-z
8 1/2+x,1/2-y,1/2+z

loop_
_atom_site_aniso_label
_atom_site_aniso_U_11
_atom_site_aniso_U_22
_atom_site_aniso_U_33
_atom_site_aniso_U_12
_atom_site_aniso_U_13
_atom_site_aniso_U_23
S 0.0929(7) 0.0654(6) 0.1139(8) 0.0122(5) 0.0508(6) 0.0065(5)
F1B 0.132(3) 0.112(3) 0.093(2) 0.009(2) 0.041(2) -0.020(2)
F2B 0.246(6) 0.139(3) 0.070(2) -0.015(4) 0.064(3) 0.007(2)
F3B 0.129(3) 0.150(4) 0.156(4) -0.058(3) 0.030(3) -0.033(3)
O1 0.124(3) 0.129(3) 0.0652(16) -0.048(2) 0.0302(17) -0.0017(17)
N1 0.0480(12) 0.0530(13) 0.0522(13) 0.0016(10) 0.0169(10) 0.0101(10)
N2 0.0478(12) 0.0677(15) 0.0464(12) -0.0014(11) 0.0159(9) 0.0046(11)
C1 0.0474(14) 0.0607(17) 0.0644(16) -0.0007(13) 0.0237(12) 0.0043(14)
C2 0.0438(13) 0.0623(17) 0.0693(18) 0.0024(12) 0.0269(12) 0.0100(15)
C3 0.0514(15) 0.0686(19) 0.0668(18) -0.0023(14) 0.0208(13) 0.0109(16)
C4 0.0506(16) 0.085(2) 0.0688(19) -0.0043(16) 0.0227(14) 0.0097(18)
C5 0.0608(19) 0.106(3) 0.075(2) 0.014(2) 0.0298(17) 0.032(2)
C6 0.077(2) 0.085(3) 0.094(3) 0.027(2) 0.048(2) 0.037(2)
C7 0.0565(17) 0.072(2) 0.083(2) 0.0091(15) 0.0385(16) 0.0152(18)
C8 0.0448(14) 0.084(2) 0.079(2) 0.0041(15) 0.0231(14) -0.0116(19)
C9 0.0517(18) 0.114(4) 0.091(3) 0.011(2) 0.0202(17) -0.025(3)
C10 0.0555(19) 0.153(5) 0.083(3) 0.001(3) 0.0279(18) -0.033(3)
C11 0.078(3) 0.149(5) 0.073(2) -0.024(3) 0.037(2) -0.011(3)
C12 0.072(2) 0.102(3) 0.068(2) -0.010(2) 0.0307(17) -0.002(2)
C13 0.0429(13) 0.081(2) 0.0644(18) -0.0036(14) 0.0198(12) -0.0025(16)
C14 0.096(3) 0.108(4) 0.067(2) -0.014(3) 0.019(2) -0.004(2)
C15 0.0567(16) 0.0662(19) 0.0625(17) 0.0038(14) 0.0217(14) 0.0051(15)
C16 0.0529(16) 0.0620(18) 0.0651(18) 0.0104(14) 0.0185(13) 0.0022(15)
C17 0.0579(16) 0.0559(17) 0.0552(15) 0.0031(13) 0.0212(13) 0.0033(13)
C18 0.0523(15) 0.095(3) 0.0416(14) -0.0110(16) 0.0130(11) 0.0023(15)
C19 0.0426(14) 0.102(3) 0.0483(15) -0.0018(15) 0.0119(11) 0.0122(16)
C20 0.0485(15) 0.075(2) 0.0498(15) 0.0028(14) 0.0119(12) -0.0014(14)
C21 0.0493(14) 0.0712(19) 0.0456(14) 0.0073(14) 0.0112(11) 0.0058(13)
C22 0.0511(16) 0.091(3) 0.0645(18) 0.0055(16) 0.0207(14) -0.0011(17)
C23 0.0643(19) 0.097(3) 0.072(2) -0.0101(19) 0.0360(16) -0.010(2)
F3A 0.129(3) 0.150(4) 0.156(4) -0.058(3) 0.030(3) -0.033(3)
F1A 0.132(3) 0.112(3) 0.093(2) 0.009(2) 0.041(2) -0.020(2)
F2A 0.246(6) 0.139(3) 0.070(2) -0.015(4) 0.064(3) 0.007(2)
Cl1 0.1424(10) 0.0536(5) 0.0658(5) 0.0110(5) 0.0430(6) -0.0025(4)
Cl2 0.0772(6) 0.0709(6) 0.1183(9) -0.0076(5) 0.0121(6) 0.0168(6)

loop_
_atom_site_type_symbol
_atom_site_label
_atom_site_fract_x
_atom_site_fract_y
_atom_site_fract_z
_atom_site_U_iso_or_equiv
_atom_site_thermal_displace_type
_atom_site_calc_flag
_atom_site_refinement_flags
_atom_site_occupancy
_atom_site_disorder_assembly
_atom_site_disorder_group
S S 0.57461(4) 1.14222(16) 0.35221(7) 0.0884(4) Uani d . 1.000 . .
F F1B 0.57123(16) 0.4027(6) 0.17114(19) 0.1148(16) Uani d DUP 0.803(6) A 2
F F2B 0.5404(2) 0.6060(7) 0.0960(2) 0.153(2) Uani d DUP 0.803(6) A 2
F F3B 0.50494(14) 0.4598(8) 0.1387(3) 0.156(2) Uani d DUP 0.803(6) A 2
O O1 0.81039(14) 0.4005(6) 0.22005(15) 0.1096(15) Uani d . 1.000 . .
N N1 0.74387(7) 0.4815(4) 0.39823(12) 0.0526(7) Uani d . 1.000 . .
N N2 0.81206(8) 0.4717(4) 0.35317(11) 0.0554(8) Uani d . 1.000 . .
C C1 0.60586(9) 0.7385(5) 0.38628(16) 0.0576(9) Uani d . 1.000 . .
C C2 0.58158(6) 0.7828(3) 0.31479(8) 0.0575(9) Uani d G 1.000 . .
C C3 0.57390(7) 0.6452(2) 0.26781(10) 0.0638(10) Uani d G 1.000 . .
C C4 0.55139(7) 0.6884(3) 0.20190(9) 0.0691(11) Uani d G 1.000 A .
C C5 0.53658(8) 0.8693(4) 0.18297(8) 0.0803(14) Uani d G 1.000 . .
C C6 0.54426(8) 1.0069(3) 0.22994(12) 0.0813(16) Uani d G 1.000 . .
C C7 0.56677(7) 0.9636(3) 0.29585(11) 0.0675(11) Uani d G 1.000 . .
C C8 0.57315(10) 1.0114(6) 0.41747(19) 0.0704(11) Uani d . 1.000 . .
C C9 0.55696(12) 1.0993(8) 0.4577(2) 0.0892(18) Uani d . 1.000 . .
C C10 0.55546(13) 1.0009(10) 0.5087(2) 0.098(2) Uani d . 1.000 . .
C C11 0.56923(16) 0.8215(10) 0.5202(2) 0.098(2) Uani d . 1.000 . .
C C12 0.58549(13) 0.7320(7) 0.48050(19) 0.0804(14) Uani d . 1.000 . .
C C13 0.58772(10) 0.8272(6) 0.42855(17) 0.0639(10) Uani d . 1.000 . .
C C14 0.54294(13) 0.5409(7) 0.15137(18) 0.0959(18) Uani d D 1.000 . .
C C15 0.64145(11) 0.6333(5) 0.41210(17) 0.0631(10) Uani d . 1.000 . .
C C16 0.66663(10) 0.5476(5) 0.37845(17) 0.0623(10) Uani d . 1.000 . .
C C17 0.71416(10) 0.5881(5) 0.41901(15) 0.0574(9) Uani d . 1.000 . .
C C18 0.78999(10) 0.5299(6) 0.44121(14) 0.0654(12) Uani d . 1.000 . .
C C19 0.82119(10) 0.4273(6) 0.42243(15) 0.0669(12) Uani d . 1.000 . .
C C20 0.76719(10) 0.4095(5) 0.31076(15) 0.0609(10) Uani d . 1.000 . .
C C21 0.73502(9) 0.5109(5) 0.32828(14) 0.0585(9) Uani d . 1.000 . .
C C22 0.84554(11) 0.3868(6) 0.33492(18) 0.0703(13) Uani d . 1.000 . .
C C23 0.84521(12) 0.4698(7) 0.27293(19) 0.0754(14) Uani d . 1.000 . .
F F3A 0.5493(6) 0.3669(14) 0.1704(10) 0.156(2) Uani d DUP 0.197(6) A 1
F F1A 0.5709(4) 0.581(2) 0.1264(8) 0.1148(16) Uani d DUP 0.197(6) A 1
F F2A 0.5040(3) 0.556(3) 0.1030(6) 0.153(2) Uani d DUP 0.197(6) A 1
Cl Cl1 0.78205(5) 0.58962(13) 0.08841(5) 0.0878(4) Uani d . 1.000 . .
Cl Cl2 0.81966(4) 0.89329(16) 0.34901(7) 0.0992(4) Uani d . 1.000 . .
H H1B 0.80170 0.47920 0.19100 0.1640 Uiso c R 1.000 . .
H H5A 0.52150 0.89820 0.13890 0.0960 Uiso c R 1.000 . .
H H2A 0.81320 0.59790 0.34950 0.0670 Uiso c R 1.000 . .
H H3A 0.58380 0.52420 0.28050 0.0770 Uiso c R 1.000 . .
H H1A 0.74020 0.35790 0.40370 0.0630 Uiso c R 1.000 . .
H H11A 0.56790 0.75720 0.55500 0.1180 Uiso c R 1.000 . .
H H12A 0.59480 0.60870 0.48890 0.0960 Uiso c R 1.000 . .
H H15A 0.65200 0.61010 0.45670 0.0760 Uiso c R 1.000 . .
H H16A 0.65730 0.60030 0.33510 0.0750 Uiso c R 1.000 . .
H H6A 0.53430 1.12790 0.21730 0.0980 Uiso c R 1.000 . .
H H9A 0.54740 1.22240 0.45000 0.1070 Uiso c R 1.000 . .
H H10A 0.54480 1.05820 0.53570 0.1170 Uiso c R 1.000 . .
H H18A 0.79620 0.50020 0.48620 0.0790 Uiso c R 1.000 . .
H H18B 0.79410 0.66320 0.43860 0.0790 Uiso c R 1.000 . .
H H19A 0.85060 0.46350 0.45110 0.0800 Uiso c R 1.000 . .
H H19B 0.81840 0.29390 0.42710 0.0800 Uiso c R 1.000 . .
H H20A 0.76480 0.27620 0.31590 0.0730 Uiso c R 1.000 . .
H H20B 0.76080 0.43360 0.26540 0.0730 Uiso c R 1.000 . .
H H21A 0.73620 0.64340 0.32030 0.0700 Uiso c R 1.000 . .
H H21B 0.70610 0.46690 0.30050 0.0700 Uiso c R 1.000 . .
H H22A 0.84050 0.25350 0.32890 0.0840 Uiso c R 1.000 . .
H H22B 0.87390 0.40520 0.37060 0.0840 Uiso c R 1.000 . .
H H23A 0.84330 0.60480 0.27400 0.0900 Uiso c R 1.000 . .
H H23B 0.87180 0.43780 0.26970 0.0900 Uiso c R 1.000 . .
H H16B 0.66180 0.41380 0.37420 0.0750 Uiso c R 1.000 . .
H H17A 0.71910 0.72070 0.41650 0.0690 Uiso c R 1.000 . .
H H17B 0.72140 0.55860 0.46430 0.0690 Uiso c R 1.000 . .

loop_
_atom_type_symbol
_atom_type_description
_atom_type_scat_dispersion_real
_atom_type_scat_dispersion_imag
_atom_type_scat_source
C C 0.0181 0.0091 ' International Tables Vol C Tables 4.2.6.8 and 6.1.1.4'
H H 0.0000 0.0000 ' International Tables Vol C Tables 4.2.6.8 and 6.1.1.4'
Cl Cl 0.3639 0.7018 ' International Tables Vol C Tables 4.2.6.8 and 6.1.1.4'
F F 0.0727 0.0534 ' International Tables Vol C Tables 4.2.6.8 and 6.1.1.4'
N N 0.0311 0.0180 ' International Tables Vol C Tables 4.2.6.8 and 6.1.1.4'
O O 0.0492 0.0322 ' International Tables Vol C Tables 4.2.6.8 and 6.1.1.4'
S S 0.3331 0.5567 ' International Tables Vol C Tables 4.2.6.8 and 6.1.1.4'

loop_
_geom_angle_atom_site_label_1
_geom_angle_atom_site_label_2
_geom_angle_atom_site_label_3
_geom_angle
_geom_angle_publ_flag
C7 S C8 99.91(17) no
C23 O1 H1B 109.00 no
C17 N1 C21 113.8(2) no
C18 N1 C21 109.6(2) no
C17 N1 C18 110.2(3) no
C19 N2 C22 111.1(3) no
C20 N2 C22 113.4(3) no
C19 N2 C20 108.0(3) no
C17 N1 H1A 108.00 no
C18 N1 H1A 108.00 no
C21 N1 H1A 108.00 no
C19 N2 H2A 108.00 no
C20 N2 H2A 108.00 no
C22 N2 H2A 108.00 no
C13 C1 C15 120.8(3) no
C2 C1 C13 114.4(3) no
C2 C1 C15 124.8(3) no
C3 C2 C7 119.99(17) no
C1 C2 C3 120.7(2) no
C1 C2 C7 119.3(2) no
C2 C3 C4 120.01(16) no
C3 C4 C5 119.98(17) no
C3 C4 C14 120.2(2) no
C5 C4 C14 119.9(2) no
C4 C5 C6 120.01(17) no
C5 C6 C7 120.0(2) no
S C7 C2 122.40(17) no
S C7 C6 117.57(17) no
C2 C7 C6 120.0(2) no
S C8 C13 121.1(3) no
C9 C8 C13 121.2(4) no
S C8 C9 117.7(3) no
C8 C9 C10 118.9(5) no
C9 C10 C11 120.9(5) no
C10 C11 C12 120.8(5) no
C11 C12 C13 120.0(5) no
C1 C13 C12 121.6(4) no
C1 C13 C8 120.2(3) no
C8 C13 C12 118.2(4) no
F1B C14 F2B 109.4(5) no
F1B C14 F3B 104.5(5) no
F1B C14 C4 113.4(3) no
F2B C14 F3B 106.8(5) no
F2B C14 C4 113.3(4) no
F3B C14 C4 108.9(4) no
F3A C14 C4 118.2(9) no
F1A C14 C4 103.5(7) no
F2A C14 C4 112.0(9) no
F2A C14 F3A 108.6(13) no
F1A C14 F2A 106.4(9) no
F1A C14 F3A 107.3(12) no
C1 C15 C16 128.4(3) no
C15 C16 C17 108.2(3) no
N1 C17 C16 114.1(3) no
N1 C18 C19 112.4(3) no
N2 C19 C18 109.8(3) no
N2 C20 C21 110.7(3) no
N1 C21 C20 111.8(3) no
N2 C22 C23 113.0(3) no
O1 C23 C22 109.0(4) no
C2 C3 H3A 120.00 no
C4 C3 H3A 120.00 no
C4 C5 H5A 120.00 no
C6 C5 H5A 120.00 no
C5 C6 H6A 120.00 no
C7 C6 H6A 120.00 no
C8 C9 H9A 121.00 no
C10 C9 H9A 121.00 no
C9 C10 H10A 119.00 no
C11 C10 H10A 120.00 no
C10 C11 H11A 120.00 no
C12 C11 H11A 120.00 no
C11 C12 H12A 120.00 no
C13 C12 H12A 120.00 no
C1 C15 H15A 116.00 no
C16 C15 H15A 116.00 no
C15 C16 H16A 110.00 no
C15 C16 H16B 110.00 no
C17 C16 H16A 110.00 no
C17 C16 H16B 110.00 no
H16A C16 H16B 108.00 no
N1 C17 H17A 109.00 no
N1 C17 H17B 109.00 no
C16 C17 H17A 109.00 no
C16 C17 H17B 109.00 no
H17A C17 H17B 108.00 no
N1 C18 H18A 109.00 no
N1 C18 H18B 109.00 no
C19 C18 H18A 109.00 no
C19 C18 H18B 109.00 no
H18A C18 H18B 108.00 no
N2 C19 H19A 110.00 no
N2 C19 H19B 110.00 no
C18 C19 H19A 110.00 no
C18 C19 H19B 110.00 no
H19A C19 H19B 108.00 no
N2 C20 H20A 110.00 no
N2 C20 H20B 109.00 no
C21 C20 H20A 110.00 no
C21 C20 H20B 110.00 no
H20A C20 H20B 108.00 no
N1 C21 H21A 109.00 no
N1 C21 H21B 109.00 no
C20 C21 H21A 109.00 no
C20 C21 H21B 109.00 no
H21A C21 H21B 108.00 no
N2 C22 H22A 109.00 no
N2 C22 H22B 109.00 no
C23 C22 H22A 109.00 no
C23 C22 H22B 109.00 no
H22A C22 H22B 108.00 no
O1 C23 H23A 110.00 no
O1 C23 H23B 110.00 no
C22 C23 H23A 110.00 no
C22 C23 H23B 110.00 no
H23A C23 H23B 108.00 no

loop_
_geom_bond_atom_site_label_1
_geom_bond_atom_site_label_2
_geom_bond_distance
_geom_bond_publ_flag
S C7 1.745(3) no
S C8 1.768(4) no
F1A C14 1.333(16) no
F1B C14 1.321(7) no
F2A C14 1.318(13) no
F2B C14 1.305(6) no
F3A C14 1.306(12) no
F3B C14 1.337(7) no
O1 C23 1.370(6) no
O1 H1B 0.8200 no
N1 C18 1.497(4) no
N1 C21 1.494(4) no
N1 C17 1.498(5) no
N2 C19 1.496(4) no
N2 C20 1.488(4) no
N2 C22 1.501(5) no
N1 H1A 0.9100 no
N2 H2A 0.9100 no
C1 C13 1.487(5) no
C1 C2 1.503(4) no
C1 C15 1.335(5) no
C2 C7 1.390(3) no
C2 C3 1.390(3) no
C3 C4 1.390(3) no
C4 C14 1.492(5) no
C4 C5 1.390(4) no
C5 C6 1.390(3) no
C6 C7 1.390(3) no
C8 C13 1.394(6) no
C8 C9 1.401(6) no
C9 C10 1.372(7) no
C10 C11 1.355(10) no
C11 C12 1.398(7) no
C12 C13 1.389(6) no
C15 C16 1.503(5) no
C16 C17 1.513(5) no
C18 C19 1.498(5) no
C20 C21 1.505(5) no
C22 C23 1.520(6) no
C3 H3A 0.9300 no
C5 H5A 0.9300 no
C6 H6A 0.9300 no
C9 H9A 0.9300 no
C10 H10A 0.9300 no
C11 H11A 0.9300 no
C12 H12A 0.9300 no
C15 H15A 0.9300 no
C16 H16A 0.9700 no
C16 H16B 0.9700 no
C17 H17A 0.9700 no
C17 H17B 0.9700 no
C18 H18A 0.9700 no
C18 H18B 0.9700 no
C19 H19A 0.9700 no
C19 H19B 0.9700 no
C20 H20A 0.9700 no
C20 H20B 0.9700 no
C21 H21A 0.9700 no
C21 H21B 0.9700 no
C22 H22A 0.9700 no
C22 H22B 0.9700 no
C23 H23A 0.9700 no
C23 H23B 0.9700 no

loop_
_geom_hbond_atom_site_label_D
_geom_hbond_atom_site_label_H
_geom_hbond_atom_site_label_A
_geom_hbond_site_symmetry_A
_geom_hbond_distance_DH
_geom_hbond_distance_HA
_geom_hbond_distance_DA
_geom_hbond_angle_DHA
_geom_hbond_publ_flag
N1 H1A Cl1 6_645 0.91 2.10 2.997(3) 168 yes
O1 H1B Cl1 . 0.82 2.27 3.030(4) 155 yes
N2 H2A Cl2 . 0.91 2.13 3.035(3) 175 yes
C17 H17A Cl1 6_655 0.97 2.64 3.600(4) 169 yes
C18 H18A Cl1 4_565 0.97 2.64 3.561(3) 159 yes
C20 H20B O1 . 0.97 2.34 2.999(6) 125 yes
C21 H21A O1 6_655 0.97 2.35 3.153(6) 140 yes
C22 H22A Cl2 1_545 0.97 2.77 3.690(4) 160 yes
C19 H19A Cg2 7_666 0.97 2.65 3.618(4) 176 yes
C23 H23B Cg1 6_645 0.97 2.69 3.658(5) 174 yes

loop_
_geom_torsion_atom_site_label_1
_geom_torsion_atom_site_label_2
_geom_torsion_atom_site_label_3
_geom_torsion_atom_site_label_4
_geom_torsion
_geom_torsion_publ_flag
C8 S C7 C2 -31.8(3) no
C8 S C7 C6 147.3(2) no
C7 S C8 C9 -148.7(3) no
C7 S C8 C13 31.5(4) no
C18 N1 C17 C16 -179.7(3) no
C21 N1 C17 C16 56.7(4) no
C17 N1 C18 C19 -179.9(3) no
C21 N1 C18 C19 -53.9(4) no
C17 N1 C21 C20 176.9(3) no
C18 N1 C21 C20 53.0(4) no
C20 N2 C19 C18 -60.8(4) no
C22 N2 C19 C18 174.2(3) no
C19 N2 C20 C21 60.8(4) no
C22 N2 C20 C21 -175.6(3) no
C19 N2 C22 C23 -164.1(3) no
C20 N2 C22 C23 74.0(4) no
C13 C1 C2 C3 -138.9(3) no
C13 C1 C2 C7 41.1(4) no
C15 C1 C2 C3 42.8(5) no
C15 C1 C2 C7 -137.2(3) no
C2 C1 C13 C8 -41.3(5) no
C2 C1 C13 C12 139.9(4) no
C15 C1 C13 C8 137.1(4) no
C15 C1 C13 C12 -41.7(6) no
C2 C1 C15 C16 4.3(6) no
C13 C1 C15 C16 -173.9(4) no
C1 C2 C3 C4 180.0(2) no
C7 C2 C3 C4 0.0(4) no
C1 C2 C7 S -0.9(3) no
C1 C2 C7 C6 -180.0(3) no
C3 C2 C7 S 179.1(2) no
C3 C2 C7 C6 0.0(4) no
C2 C3 C4 C5 0.0(4) no
C2 C3 C4 C14 -179.8(3) no
C3 C4 C5 C6 0.0(4) no
C14 C4 C5 C6 179.8(3) no
C3 C4 C14 F1B -25.0(5) no
C3 C4 C14 F2B -150.5(4) no
C3 C4 C14 F3B 90.8(4) no
C5 C4 C14 F1B 155.2(4) no
C5 C4 C14 F2B 29.8(6) no
C5 C4 C14 F3B -89.0(4) no
C4 C5 C6 C7 0.0(4) no
C5 C6 C7 S -179.1(2) no
C5 C6 C7 C2 0.0(4) no
S C8 C9 C10 180.0(4) no
C13 C8 C9 C10 -0.2(6) no
S C8 C13 C1 1.5(5) no
S C8 C13 C12 -179.7(3) no
C9 C8 C13 C1 -178.4(4) no
C9 C8 C13 C12 0.5(6) no
C8 C9 C10 C11 -0.2(7) no
C9 C10 C11 C12 0.2(8) no
C10 C11 C12 C13 0.1(7) no
C11 C12 C13 C1 178.4(4) no
C11 C12 C13 C8 -0.4(6) no
C1 C15 C16 C17 132.6(4) no
C15 C16 C17 N1 169.2(3) no
N1 C18 C19 N2 58.8(4) no
N2 C20 C21 N1 -58.1(4) no
N2 C22 C23 O1 -75.4(5) no
